data_2218125
loop_
_publ_author_name
'Manning, Anthony R.'
'McAdam, C. John'
'Palmer, Anthony J.'
'Simpson, Jim'

_publ_section_title
;(Carbonyl-1\k<i>C</i>)bis[2,3(\h^5^)-cyclopentadienyl][\m~3~-(<i>S</i>-methyl
 trithiocarbonato)methylidyne-1:2:3\k^4^<i>C</i>,<i>S</i>'':<i>C</i>:<i>C</i>](triphenylphosphine-1\k<i>P</i>)(\m~3~-sulfido-1:2:3\k^3^<i>S</i>)dicobalt(II)iron(II)
 trifluoromethanesulfonate
;
_journal_coeditor_code HB2713
_journal_issue 5
_journal_name_full 'Acta Crystallographica Section E'
_journal_page_first m635
_journal_page_last m636
_journal_paper_doi 10.1107/S1600536808008970
_journal_volume 64
_journal_year 2008
_chemical_formula_iupac '[Fe Co2 (C5 H5)2 (C3 H3 S3) S (C18 H15 P) (C O)] C F3 S O3'
_chemical_formula_moiety 'C32 H28 Co2 Fe O P S4 +, C F3 O3 S -'
_chemical_formula_sum 'C33 H28 Co2 F3 Fe O4 P S5'
_chemical_formula_weight 910.53
_chemical_name_systematic
;(Carbonyl-1\kC)bis[1,2(\h^5^)-cyclopentadienyl](\m~3~-S,S'-dimethyl
trithiocarbonato-1:2:3\k^4^C,S'':C:C)(triphenylphosphine-1\kP)(\m~3~-sulfido-
1:2:3\k^3^S)dicobalt(II)iron(II) trifluoromethanesulfonate
;
_space_group_IT_number 14
_symmetry_cell_setting monoclinic
_symmetry_space_group_name_Hall '-P 2ybc'
_symmetry_space_group_name_H-M 'P 1 21/c 1'
_atom_sites_solution_hydrogens geom
_atom_sites_solution_primary direct
_atom_sites_solution_secondary difmap
_cell_angle_alpha 90.00
_cell_angle_beta 100.664(3)
_cell_angle_gamma 90.00
_cell_formula_units_Z 4
_cell_length_a 11.0403(6)
_cell_length_b 29.2183(14)
_cell_length_c 10.9040(5)
_cell_measurement_reflns_used 5433
_cell_measurement_temperature 91(2)
_cell_measurement_theta_max 23.57
_cell_measurement_theta_min 2.34
_cell_volume 3456.7(3)
_computing_cell_refinement 'APEX2 and SAINT (Bruker 2006)'
_computing_data_collection 'APEX2 (Bruker 2006)'
_computing_data_reduction 'SAINT (Bruker 2006)'
_computing_molecular_graphics
;
ORTEP-3 (Farrugia, 1997) and Mercury (Macrae <i>et al.</i>,
2006)
;
_computing_publication_material
;
SHELXL97 (Sheldrick, 2008), enCIFer (Allen <i>et al.</i>,  2004)
and
PLATON (Spek, 2003)
;
_computing_structure_refinement
;
SHELXL97 (Sheldrick, 2008) and TITAN (Hunter & Simpson, 1999)
;
_computing_structure_solution
;
SHELXS97 (Sheldrick, 2008) and TITAN (Hunter & Simpson, 1999)
;
_diffrn_ambient_temperature 91(2)
_diffrn_measured_fraction_theta_full 0.994
_diffrn_measured_fraction_theta_max 0.994
_diffrn_measurement_device_type 'Bruker APEXII CCD area-detector'
_diffrn_measurement_method \w
_diffrn_radiation_monochromator graphite
_diffrn_radiation_source 'fine-focus sealed tube'
_diffrn_radiation_type MoK\a
_diffrn_radiation_wavelength 0.71073
_diffrn_reflns_av_R_equivalents 0.0810
_diffrn_reflns_av_sigmaI/netI 0.0494
_diffrn_reflns_limit_h_max 12
_diffrn_reflns_limit_h_min -12
_diffrn_reflns_limit_k_max 33
_diffrn_reflns_limit_k_min -33
_diffrn_reflns_limit_l_max 12
_diffrn_reflns_limit_l_min -12
_diffrn_reflns_number 36119
_diffrn_reflns_theta_full 24.16
_diffrn_reflns_theta_max 24.16
_diffrn_reflns_theta_min 2.00
_diffrn_standards_number 0
_exptl_absorpt_coefficient_mu 1.766
_exptl_absorpt_correction_T_max 0.899
_exptl_absorpt_correction_T_min 0.717
_exptl_absorpt_correction_type multi-scan
_exptl_absorpt_process_details '(SADABS; Bruker, 2006)'
_exptl_crystal_colour black
_exptl_crystal_density_diffrn 1.750
_exptl_crystal_density_method 'not measured'
_exptl_crystal_description 'irregular fragment'
_exptl_crystal_F_000 1840
_exptl_crystal_size_max 0.18
_exptl_crystal_size_mid 0.06
_exptl_crystal_size_min 0.06
_refine_diff_density_max 0.382
_refine_diff_density_min -0.352
_refine_ls_extinction_method none
_refine_ls_goodness_of_fit_ref 1.031
_refine_ls_hydrogen_treatment constr
_refine_ls_matrix_type full
_refine_ls_number_parameters 443
_refine_ls_number_reflns 5502
_refine_ls_number_restraints 0
_refine_ls_restrained_S_all 1.031
_refine_ls_R_factor_all 0.0483
_refine_ls_R_factor_gt 0.0307
_refine_ls_shift/su_max 0.002
_refine_ls_shift/su_mean 0.000
_refine_ls_structure_factor_coef Fsqd
_refine_ls_weighting_details 'calc w=1/[\s^2^(Fo^2^)+(0.0227P)^2^+1.9058P] where P=(Fo^2^+2Fc^2^)/3'
_refine_ls_weighting_scheme calc
_refine_ls_wR_factor_gt 0.0619
_refine_ls_wR_factor_ref 0.0673
_reflns_number_gt 4297
_reflns_number_total 5502
_reflns_threshold_expression I>2\s(I)
_cod_data_source_file hb2713.cif
_cod_data_source_block I
_cod_original_sg_symbol_H-M 'P 21/c'
_cod_database_code 2218125
_cod_database_fobs_code 2218125

loop_
_symmetry_equiv_pos_as_xyz
'x, y, z'
'-x, y+1/2, -z+1/2'
'-x, -y, -z'
'x, -y-1/2, z-1/2'

loop_
_atom_site_type_symbol
_atom_site_label
_atom_site_fract_x
_atom_site_fract_y
_atom_site_fract_z
_atom_site_U_iso_or_equiv
_atom_site_adp_type
_atom_site_calc_flag
_atom_site_refinement_flags
_atom_site_occupancy
S S1 0.43507(7) 0.68025(3) 0.84869(8) 0.01321(19) Uani d . 1
Fe Fe1 0.38034(4) 0.614761(15) 0.75881(4) 0.01093(12) Uani d . 1
Co Co1 0.59348(4) 0.647577(15) 0.79713(4) 0.01244(12) Uani d . 1
Co Co2 0.43989(4) 0.690431(15) 0.65645(4) 0.01123(11) Uani d . 1
C C1 0.4900(3) 0.62912(11) 0.6502(3) 0.0119(7) Uani d . 1
S S2 0.52197(7) 0.59798(3) 0.52361(8) 0.01445(19) Uani d . 1
C C2 0.3965(3) 0.56308(11) 0.5050(3) 0.0126(7) Uani d . 1
S S3 0.36348(8) 0.52579(3) 0.38030(8) 0.0195(2) Uani d . 1
C C3 0.4831(3) 0.53630(12) 0.2912(3) 0.0219(8) Uani d . 1
H H3A 0.4877 0.5692 0.2747 0.033 Uiso calc R 1
H H3B 0.4642 0.5197 0.2119 0.033 Uiso calc R 1
H H3C 0.5624 0.5258 0.3386 0.033 Uiso calc R 1
S S4 0.29960(7) 0.56474(3) 0.60791(8) 0.0158(2) Uani d . 1
C C4 0.4330(3) 0.57269(12) 0.8704(3) 0.0169(8) Uani d . 1
O O4 0.4722(2) 0.54557(8) 0.9446(2) 0.0268(6) Uani d . 1
C C11 0.7657(3) 0.65135(13) 0.7521(3) 0.0218(9) Uani d . 1
H H11 0.7822 0.6573 0.6712 0.026 Uiso calc R 1
C C12 0.7543(3) 0.68458(12) 0.8438(3) 0.0232(9) Uani d . 1
H H12 0.7608 0.7168 0.8350 0.028 Uiso calc R 1
C C13 0.7314(3) 0.66107(13) 0.9513(3) 0.0242(9) Uani d . 1
H H13 0.7209 0.6748 1.0276 0.029 Uiso calc R 1
C C14 0.7270(3) 0.61407(13) 0.9253(3) 0.0249(9) Uani d . 1
H H14 0.7124 0.5905 0.9807 0.030 Uiso calc R 1
C C15 0.7481(3) 0.60788(13) 0.8022(3) 0.0249(9) Uani d . 1
H H15 0.7501 0.5794 0.7606 0.030 Uiso calc R 1
C C21 0.4574(3) 0.71066(11) 0.4791(3) 0.0171(8) Uani d . 1
H H21 0.4880 0.6920 0.4202 0.021 Uiso calc R 1
C C22 0.3330(3) 0.71431(11) 0.4931(3) 0.0166(8) Uani d . 1
H H22 0.2653 0.6988 0.4441 0.020 Uiso calc R 1
C C23 0.3258(3) 0.74476(11) 0.5918(3) 0.0173(8) Uani d . 1
H H23 0.2534 0.7529 0.6224 0.021 Uiso calc R 1
C C24 0.4474(3) 0.76111(11) 0.6372(3) 0.0187(8) Uani d . 1
H H24 0.4703 0.7827 0.7026 0.022 Uiso calc R 1
C C25 0.5283(3) 0.73976(11) 0.5685(3) 0.0192(8) Uani d . 1
H H25 0.6149 0.7442 0.5802 0.023 Uiso calc R 1
P P1 0.19319(7) 0.62119(3) 0.81383(8) 0.01130(19) Uani d . 1
C C31 0.1058(3) 0.66800(11) 0.7289(3) 0.0118(7) Uani d . 1
C C32 0.0804(3) 0.66594(11) 0.5986(3) 0.0150(8) Uani d . 1
H H32 0.1091 0.6407 0.5572 0.018 Uiso calc R 1
C C33 0.0139(3) 0.70032(12) 0.5291(3) 0.0185(8) Uani d . 1
H H33 -0.0051 0.6980 0.4408 0.022 Uiso calc R 1
C C34 -0.0247(3) 0.73794(12) 0.5880(3) 0.0205(8) Uani d . 1
H H34 -0.0711 0.7614 0.5405 0.025 Uiso calc R 1
C C35 0.0044(3) 0.74128(11) 0.7162(3) 0.0192(8) Uani d . 1
H H35 -0.0199 0.7676 0.7567 0.023 Uiso calc R 1
C C36 0.0686(3) 0.70657(11) 0.7865(3) 0.0159(8) Uani d . 1
H H36 0.0873 0.7092 0.8749 0.019 Uiso calc R 1
C C41 0.1856(3) 0.63076(11) 0.9778(3) 0.0130(7) Uani d . 1
C C42 0.0678(3) 0.63315(11) 1.0099(3) 0.0138(7) Uani d . 1
H H42 -0.0036 0.6317 0.9463 0.017 Uiso calc R 1
C C43 0.0553(3) 0.63756(11) 1.1325(3) 0.0170(8) Uani d . 1
H H43 -0.0244 0.6399 1.1531 0.020 Uiso calc R 1
C C44 0.1591(3) 0.63864(11) 1.2259(3) 0.0157(8) Uani d . 1
H H44 0.1502 0.6407 1.3107 0.019 Uiso calc R 1
C C45 0.2758(3) 0.63666(11) 1.1963(3) 0.0153(8) Uani d . 1
H H45 0.3467 0.6378 1.2606 0.018 Uiso calc R 1
C C46 0.2888(3) 0.63291(11) 1.0721(3) 0.0131(7) Uani d . 1
H H46 0.3688 0.6318 1.0518 0.016 Uiso calc R 1
C C51 0.0968(3) 0.56975(11) 0.7843(3) 0.0135(7) Uani d . 1
C C52 0.0065(3) 0.56312(12) 0.6782(3) 0.0196(8) Uani d . 1
H H52 -0.0116 0.5869 0.6183 0.024 Uiso calc R 1
C C53 -0.0570(3) 0.52218(12) 0.6594(3) 0.0241(9) Uani d . 1
H H53 -0.1173 0.5178 0.5860 0.029 Uiso calc R 1
C C54 -0.0332(3) 0.48759(12) 0.7471(4) 0.0254(9) Uani d . 1
H H54 -0.0778 0.4597 0.7343 0.030 Uiso calc R 1
C C55 0.0555(3) 0.49360(12) 0.8532(3) 0.0239(9) Uani d . 1
H H55 0.0713 0.4701 0.9142 0.029 Uiso calc R 1
C C56 0.1210(3) 0.53417(11) 0.8701(3) 0.0189(8) Uani d . 1
H H56 0.1839 0.5378 0.9417 0.023 Uiso calc R 1
S S5 0.71566(8) 0.65888(3) 0.32134(8) 0.0176(2) Uani d . 1
O O1 0.7829(2) 0.68745(8) 0.2496(2) 0.0249(6) Uani d . 1
O O2 0.59310(19) 0.64632(8) 0.2590(2) 0.0201(6) Uani d . 1
O O3 0.7252(2) 0.67193(9) 0.4504(2) 0.0260(6) Uani d . 1
C C60 0.7989(3) 0.60449(13) 0.3295(3) 0.0221(8) Uani d . 1
F F1 0.78346(19) 0.58458(7) 0.21758(19) 0.0351(6) Uani d . 1
F F2 0.92021(16) 0.61032(7) 0.36923(18) 0.0264(5) Uani d . 1
F F3 0.76096(18) 0.57506(7) 0.4081(2) 0.0321(5) Uani d . 1

loop_
_atom_site_aniso_label
_atom_site_aniso_U_11
_atom_site_aniso_U_22
_atom_site_aniso_U_33
_atom_site_aniso_U_12
_atom_site_aniso_U_13
_atom_site_aniso_U_23
S1 0.0146(4) 0.0129(5) 0.0127(4) -0.0008(3) 0.0039(3) -0.0018(3)
Fe1 0.0111(3) 0.0106(3) 0.0116(3) -0.0004(2) 0.00340(19) 0.0001(2)
Co1 0.0102(2) 0.0157(3) 0.0112(2) -0.00022(19) 0.00134(18) -0.00025(19)
Co2 0.0121(2) 0.0103(2) 0.0113(2) -0.00045(19) 0.00221(18) 0.00090(19)
C1 0.0094(17) 0.0112(18) 0.0156(18) 0.0009(13) 0.0038(14) 0.0007(14)
S2 0.0156(4) 0.0144(5) 0.0144(4) -0.0022(4) 0.0057(4) -0.0032(3)
C2 0.0123(17) 0.0109(18) 0.0148(18) 0.0048(14) 0.0035(14) 0.0019(14)
S3 0.0193(5) 0.0198(5) 0.0198(5) -0.0038(4) 0.0044(4) -0.0074(4)
C3 0.024(2) 0.025(2) 0.017(2) 0.0017(16) 0.0063(16) -0.0051(16)
S4 0.0140(4) 0.0157(5) 0.0188(5) -0.0029(4) 0.0055(4) -0.0033(4)
C4 0.0149(19) 0.019(2) 0.019(2) 0.0005(15) 0.0081(15) -0.0054(17)
O4 0.0319(15) 0.0215(15) 0.0268(15) 0.0092(12) 0.0052(12) 0.0096(12)
C11 0.0101(18) 0.043(3) 0.0125(19) -0.0021(16) 0.0019(14) 0.0019(17)
C12 0.0089(18) 0.024(2) 0.034(2) -0.0051(15) -0.0029(16) 0.0023(18)
C13 0.0138(19) 0.044(3) 0.0131(19) 0.0004(17) -0.0028(15) -0.0050(17)
C14 0.0151(19) 0.033(2) 0.023(2) 0.0009(17) -0.0054(16) 0.0120(17)
C15 0.0099(18) 0.033(2) 0.030(2) 0.0071(16) -0.0024(16) -0.0062(18)
C21 0.024(2) 0.0151(19) 0.0141(19) 0.0052(15) 0.0093(15) 0.0054(15)
C22 0.0197(19) 0.0156(19) 0.0129(18) 0.0019(15) -0.0014(15) 0.0047(15)
C23 0.0200(19) 0.0093(18) 0.023(2) 0.0055(15) 0.0046(15) 0.0030(15)
C24 0.026(2) 0.0075(18) 0.020(2) 0.0002(15) -0.0021(16) 0.0012(14)
C25 0.0144(18) 0.018(2) 0.025(2) -0.0035(15) 0.0024(15) 0.0113(16)
P1 0.0109(4) 0.0114(5) 0.0117(5) -0.0007(4) 0.0025(3) -0.0005(4)
C31 0.0084(17) 0.0115(18) 0.0165(19) -0.0022(14) 0.0050(14) 0.0015(14)
C32 0.0137(18) 0.0134(18) 0.0170(19) -0.0028(14) 0.0005(15) -0.0010(15)
C33 0.0173(19) 0.023(2) 0.0133(18) -0.0009(16) -0.0017(15) 0.0038(15)
C34 0.0126(18) 0.024(2) 0.024(2) 0.0012(15) -0.0001(15) 0.0086(16)
C35 0.0207(19) 0.0122(19) 0.026(2) 0.0035(15) 0.0072(16) -0.0013(16)
C36 0.0184(19) 0.0155(19) 0.0151(18) -0.0010(15) 0.0066(15) -0.0001(15)
C41 0.0133(18) 0.0101(18) 0.0168(18) -0.0008(14) 0.0057(14) 0.0011(14)
C42 0.0125(18) 0.0143(19) 0.0138(18) -0.0005(14) 0.0004(14) -0.0007(14)
C43 0.0180(19) 0.0154(19) 0.021(2) -0.0017(15) 0.0115(16) 0.0017(15)
C44 0.024(2) 0.0146(19) 0.0096(17) -0.0041(15) 0.0059(15) -0.0016(14)
C45 0.0166(19) 0.0146(19) 0.0132(18) -0.0028(15) -0.0012(15) 0.0022(14)
C46 0.0118(17) 0.0112(18) 0.0177(19) -0.0010(14) 0.0059(14) -0.0019(14)
C51 0.0084(17) 0.0157(19) 0.0188(19) 0.0009(14) 0.0088(14) -0.0008(15)
C52 0.0192(19) 0.018(2) 0.021(2) -0.0019(16) 0.0028(15) 0.0031(16)
C53 0.0167(19) 0.024(2) 0.030(2) -0.0065(16) -0.0004(16) -0.0021(18)
C54 0.022(2) 0.016(2) 0.040(2) -0.0047(16) 0.0102(18) -0.0036(18)
C55 0.025(2) 0.017(2) 0.030(2) 0.0007(16) 0.0063(17) 0.0038(17)
C56 0.0191(19) 0.017(2) 0.021(2) -0.0005(16) 0.0035(15) 0.0013(16)
S5 0.0152(5) 0.0214(5) 0.0160(5) -0.0011(4) 0.0028(4) 0.0013(4)
O1 0.0238(14) 0.0281(15) 0.0232(14) -0.0080(11) 0.0052(11) 0.0041(11)
O2 0.0150(13) 0.0223(14) 0.0216(14) -0.0027(10) -0.0005(10) 0.0039(11)
O3 0.0248(14) 0.0368(16) 0.0171(14) 0.0012(12) 0.0054(11) -0.0063(12)
C60 0.015(2) 0.034(2) 0.018(2) 0.0016(17) 0.0050(16) 0.0002(17)
F1 0.0359(13) 0.0377(14) 0.0288(13) 0.0105(11) -0.0013(10) -0.0149(11)
F2 0.0148(11) 0.0381(13) 0.0267(12) 0.0016(9) 0.0046(9) -0.0003(10)
F3 0.0258(12) 0.0291(13) 0.0442(14) 0.0049(10) 0.0136(10) 0.0168(11)

loop_
_atom_type_symbol
_atom_type_description
_atom_type_scat_dispersion_real
_atom_type_scat_dispersion_imag
_atom_type_scat_source
C C 0.0033 0.0016 'International Tables Vol C Tables 4.2.6.8 and 6.1.1.4'
H H 0.0000 0.0000 'International Tables Vol C Tables 4.2.6.8 and 6.1.1.4'
O O 0.0106 0.0060 'International Tables Vol C Tables 4.2.6.8 and 6.1.1.4'
F F 0.0171 0.0103 'International Tables Vol C Tables 4.2.6.8 and 6.1.1.4'
P P 0.1023 0.0942 'International Tables Vol C Tables 4.2.6.8 and 6.1.1.4'
S S 0.1246 0.1234 'International Tables Vol C Tables 4.2.6.8 and 6.1.1.4'
Fe Fe 0.3463 0.8444 'International Tables Vol C Tables 4.2.6.8 and 6.1.1.4'
Co Co 0.3494 0.9721 'International Tables Vol C Tables 4.2.6.8 and 6.1.1.4'

loop_
_geom_angle_atom_site_label_1
_geom_angle_atom_site_label_2
_geom_angle_atom_site_label_3
_geom_angle_site_symmetry_3
_geom_angle
_geom_angle_publ_flag
Co2 S1 Co1 . 68.64(3) y
Co2 S1 Fe1 . 74.67(3) y
Co1 S1 Fe1 . 70.45(3) y
C4 Fe1 C1 . 114.96(14) ?
C4 Fe1 S1 . 105.94(11) ?
C1 Fe1 S1 . 86.02(10) ?
C4 Fe1 S4 . 95.02(11) ?
C1 Fe1 S4 . 84.22(10) ?
S1 Fe1 S4 . 159.02(4) ?
C4 Fe1 P1 . 94.37(11) ?
C1 Fe1 P1 . 150.38(10) ?
S1 Fe1 P1 . 89.92(3) ?
S4 Fe1 P1 . 89.44(3) ?
C4 Fe1 Co1 . 88.38(11) ?
C1 Fe1 Co1 . 47.82(9) ?
S1 Fe1 Co1 . 54.27(3) ?
S4 Fe1 Co1 . 127.00(3) ?
P1 Fe1 Co1 . 143.12(3) ?
C4 Fe1 Co2 . 144.34(11) ?
C1 Fe1 Co2 . 45.92(9) ?
S1 Fe1 Co2 . 51.69(3) ?
S4 Fe1 Co2 . 109.44(3) ?
P1 Fe1 Co2 . 110.91(3) ?
Co1 Fe1 Co2 . 56.263(16) ?
C1 Co1 C11 . 104.89(14) ?
C1 Co1 C15 . 103.48(14) ?
C11 Co1 C15 . 40.14(14) ?
C1 Co1 C12 . 136.54(15) ?
C11 Co1 C12 . 40.27(14) ?
C15 Co1 C12 . 67.43(14) ?
C1 Co1 C14 . 133.31(14) ?
C11 Co1 C14 . 67.24(14) ?
C15 Co1 C14 . 40.04(14) ?
C12 Co1 C14 . 67.03(14) ?
C1 Co1 C13 . 170.24(14) ?
C11 Co1 C13 . 67.19(14) ?
C15 Co1 C13 . 66.83(14) ?
C12 Co1 C13 . 40.08(14) ?
C14 Co1 C13 . 39.32(14) ?
C1 Co1 S1 . 87.40(10) ?
C11 Co1 S1 . 150.50(11) ?
C15 Co1 S1 . 162.20(11) ?
C12 Co1 S1 . 114.00(11) ?
C14 Co1 S1 . 122.79(11) ?
C13 Co1 S1 . 102.27(10) ?
C1 Co1 Co2 . 50.10(10) ?
C11 Co1 Co2 . 113.13(10) ?
C15 Co1 Co2 . 142.31(11) ?
C12 Co1 Co2 . 110.88(10) ?
C14 Co1 Co2 . 176.57(11) ?
C13 Co1 Co2 . 137.37(11) ?
S1 Co1 Co2 . 55.12(3) ?
C1 Co1 Fe1 . 48.64(10) ?
C11 Co1 Fe1 . 149.80(10) ?
C15 Co1 Fe1 . 122.58(11) ?
C12 Co1 Fe1 . 169.27(10) ?
C14 Co1 Fe1 . 117.35(10) ?
C13 Co1 Fe1 . 136.90(10) ?
S1 Co1 Fe1 . 55.28(3) ?
Co2 Co1 Fe1 . 64.199(18) ?
C1 Co2 C21 . 99.18(14) ?
C1 Co2 C22 . 114.54(13) ?
C21 Co2 C22 . 40.03(12) ?
C1 Co2 C23 . 152.15(13) ?
C21 Co2 C23 . 67.54(13) ?
C22 Co2 C23 . 39.88(13) ?
C1 Co2 C25 . 118.61(14) ?
C21 Co2 C25 . 40.00(13) ?
C22 Co2 C25 . 67.01(13) ?
C23 Co2 C25 . 67.53(13) ?
C1 Co2 C24 . 157.72(14) ?
C21 Co2 C24 . 66.98(14) ?
C22 Co2 C24 . 66.74(13) ?
C23 Co2 C24 . 40.20(12) ?
C25 Co2 C24 . 39.79(13) ?
C1 Co2 S1 . 87.93(10) ?
C21 Co2 S1 . 170.52(10) ?
C22 Co2 S1 . 141.40(10) ?
C23 Co2 S1 . 108.56(10) ?
C25 Co2 S1 . 130.76(10) ?
C24 Co2 S1 . 104.29(10) ?
C1 Co2 Co1 . 49.63(9) ?
C21 Co2 Co1 . 124.51(9) ?
C22 Co2 Co1 . 160.72(10) ?
C23 Co2 Co1 . 157.87(9) ?
C25 Co2 Co1 . 108.60(9) ?
C24 Co2 Co1 . 122.85(9) ?
S1 Co2 Co1 . 56.25(3) ?
C1 Co2 Fe1 . 46.27(10) ?
C21 Co2 Fe1 . 135.74(10) ?
C22 Co2 Fe1 . 120.30(10) ?
C23 Co2 Fe1 . 127.53(10) ?
C25 Co2 Fe1 . 164.27(10) ?
C24 Co2 Fe1 . 154.27(10) ?
S1 Co2 Fe1 . 53.64(3) ?
Co1 Co2 Fe1 . 59.538(17) ?
S2 C1 Co1 . 130.47(17) ?
S2 C1 Co2 . 129.07(18) ?
Co1 C1 Co2 . 80.27(13) y
S2 C1 Fe1 . 128.84(18) ?
Co1 C1 Fe1 . 83.54(13) y
Co2 C1 Fe1 . 87.81(13) y
C2 S2 C1 . 97.32(15) ?
C2 S2 F3 . 122.72(12) ?
C1 S2 F3 . 136.38(11) ?
C2 S2 O3 . 159.01(12) ?
C1 S2 O3 . 95.49(11) ?
F3 S2 O3 . 52.94(6) ?
C2 S2 S5 . 138.33(11) ?
C1 S2 S5 . 115.77(11) ?
C2 S2 C60 . 130.20(12) ?
C1 S2 C60 . 132.48(12) ?
S4 C2 S2 . 120.38(19) ?
S4 C2 S3 . 118.30(18) ?
S2 C2 S3 . 121.31(19) ?
C2 S3 C3 . 104.35(16) ?
S3 C3 H3A . 109.5 ?
S3 C3 H3B . 109.5 ?
H3A C3 H3B . 109.5 ?
S3 C3 H3C . 109.5 ?
H3A C3 H3C . 109.5 ?
H3B C3 H3C . 109.5 ?
C2 S4 Fe1 . 106.84(11) ?
O4 C4 Fe1 . 177.4(3) ?
Fe1 C4 O4 3_667 165.73(15) ?
C4 O4 O4 3_667 158.3(3) ?
C15 C11 C12 . 107.9(3) ?
C15 C11 Co1 . 70.08(19) ?
C12 C11 Co1 . 70.18(19) ?
C15 C11 H11 . 126.0 ?
C12 C11 H11 . 126.0 ?
Co1 C11 H11 . 125.3 ?
C11 C12 C13 . 107.7(3) ?
C11 C12 Co1 . 69.55(19) ?
C13 C12 Co1 . 70.94(19) ?
C11 C12 H12 . 126.2 ?
C13 C12 H12 . 126.2 ?
Co1 C12 H12 . 124.9 ?
C14 C13 C12 . 108.1(3) ?
C14 C13 Co1 . 70.05(19) ?
C12 C13 Co1 . 68.97(19) ?
C14 C13 H13 . 125.9 ?
C12 C13 H13 . 125.9 ?
Co1 C13 H13 . 126.6 ?
C13 C14 C15 . 108.2(3) ?
C13 C14 Co1 . 70.6(2) ?
C15 C14 Co1 . 69.12(19) ?
C13 C14 H14 . 125.9 ?
C15 C14 H14 . 125.9 ?
Co1 C14 H14 . 125.9 ?
C11 C15 C14 . 108.1(3) ?
C11 C15 Co1 . 69.8(2) ?
C14 C15 Co1 . 70.84(19) ?
C11 C15 H15 . 126.0 ?
C14 C15 H15 . 126.0 ?
Co1 C15 H15 . 125.0 ?
C22 C21 C25 . 107.7(3) ?
C22 C21 Co2 . 70.06(18) ?
C25 C21 Co2 . 70.28(19) ?
C22 C21 H21 . 126.1 ?
C25 C21 H21 . 126.1 ?
Co2 C21 H21 . 125.1 ?
C23 C22 C21 . 108.9(3) ?
C23 C22 Co2 . 70.08(18) ?
C21 C22 Co2 . 69.91(18) ?
C23 C22 H22 . 125.6 ?
C21 C22 H22 . 125.6 ?
Co2 C22 H22 . 126.0 ?
C22 C23 C24 . 107.1(3) ?
C22 C23 Co2 . 70.05(18) ?
C24 C23 Co2 . 70.33(18) ?
C22 C23 H23 . 126.5 ?
C24 C23 H23 . 126.5 ?
Co2 C23 H23 . 124.8 ?
C25 C24 C23 . 108.4(3) ?
C25 C24 Co2 . 69.87(19) ?
C23 C24 Co2 . 69.47(18) ?
C25 C24 H24 . 125.8 ?
C23 C24 H24 . 125.8 ?
Co2 C24 H24 . 126.4 ?
C24 C25 C21 . 107.9(3) ?
C24 C25 Co2 . 70.35(19) ?
C21 C25 Co2 . 69.72(19) ?
C24 C25 H25 . 126.0 ?
C21 C25 H25 . 126.0 ?
Co2 C25 H25 . 125.5 ?
C31 P1 C41 . 105.44(15) ?
C31 P1 C51 . 106.86(14) ?
C41 P1 C51 . 99.61(15) ?
C31 P1 Fe1 . 110.52(11) ?
C41 P1 Fe1 . 118.79(11) ?
C51 P1 Fe1 . 114.43(11) ?
C36 C31 C32 . 118.3(3) ?
C36 C31 P1 . 123.5(2) ?
C32 C31 P1 . 118.1(2) ?
C33 C32 C31 . 120.8(3) ?
C33 C32 H32 . 119.6 ?
C31 C32 H32 . 119.6 ?
C34 C33 C32 . 120.1(3) ?
C34 C33 H33 . 119.9 ?
C32 C33 H33 . 119.9 ?
C35 C34 C33 . 119.6(3) ?
C35 C34 H34 . 120.2 ?
C33 C34 H34 . 120.2 ?
C34 C35 C36 . 120.6(3) ?
C34 C35 H35 . 119.7 ?
C36 C35 H35 . 119.7 ?
C35 C36 C31 . 120.5(3) ?
C35 C36 H36 . 119.7 ?
C31 C36 H36 . 119.7 ?
C46 C41 C42 . 118.8(3) ?
C46 C41 P1 . 123.5(2) ?
C42 C41 P1 . 117.5(2) ?
C43 C42 C41 . 120.6(3) ?
C43 C42 H42 . 119.7 ?
C41 C42 H42 . 119.7 ?
C42 C43 C44 . 119.9(3) ?
C42 C43 H43 . 120.0 ?
C44 C43 H43 . 120.0 ?
C43 C44 C45 . 120.4(3) ?
C43 C44 H44 . 119.8 ?
C45 C44 H44 . 119.8 ?
C44 C45 C46 . 119.8(3) ?
C44 C45 H45 . 120.1 ?
C46 C45 H45 . 120.1 ?
C41 C46 C45 . 120.4(3) ?
C41 C46 H46 . 119.8 ?
C45 C46 H46 . 119.8 ?
C56 C51 C52 . 118.2(3) ?
C56 C51 P1 . 117.4(2) ?
C52 C51 P1 . 124.2(3) ?
C53 C52 C51 . 120.6(3) ?
C53 C52 H52 . 119.7 ?
C51 C52 H52 . 119.7 ?
C52 C53 C54 . 120.2(3) ?
C52 C53 H53 . 119.9 ?
C54 C53 H53 . 119.9 ?
C55 C54 C53 . 120.1(3) ?
C55 C54 H54 . 120.0 ?
C53 C54 H54 . 120.0 ?
C54 C55 C56 . 119.5(3) ?
C54 C55 H55 . 120.3 ?
C56 C55 H55 . 120.3 ?
C55 C56 C51 . 121.4(3) ?
C55 C56 H56 . 119.3 ?
C51 C56 H56 . 119.3 ?
O1 S5 O3 . 115.12(15) ?
O1 S5 O2 . 115.05(14) ?
O3 S5 O2 . 114.79(14) ?
O1 S5 C60 . 103.03(16) ?
O3 S5 C60 . 103.68(15) ?
O2 S5 C60 . 102.73(15) ?
O1 S5 S2 . 172.58(11) ?
O3 S5 S2 . 60.23(10) ?
O2 S5 S2 . 64.80(10) ?
C60 S5 S2 . 84.03(12) ?
S5 O3 S2 . 97.59(12) ?
F1 C60 F3 . 107.7(3) ?
F1 C60 F2 . 107.5(3) ?
F3 C60 F2 . 106.7(3) ?
F1 C60 S5 . 110.9(2) ?
F3 C60 S5 . 112.1(2) ?
F2 C60 S5 . 111.6(2) ?
F1 C60 S2 . 118.6(2) ?
F2 C60 S2 . 130.3(2) ?
S5 C60 S2 . 69.14(10) ?
C60 F3 S2 . 119.84(19) ?

loop_
_geom_bond_atom_site_label_1
_geom_bond_atom_site_label_2
_geom_bond_site_symmetry_2
_geom_bond_distance
_geom_bond_publ_flag
Co2 S1 . 2.1275(9) y
Co1 S1 . 2.1564(9) y
Fe1 S1 . 2.1836(9) y
Fe1 C4 . 1.751(4) ?
Fe1 C1 . 1.891(3) y
Fe1 S4 . 2.2572(9) ?
Fe1 P1 . 2.2634(10) ?
Fe1 Co1 . 2.5035(6) y
Fe1 Co2 . 2.6149(6) y
Co1 C1 . 1.867(3) y
Co1 C11 . 2.052(3) ?
Co1 C15 . 2.056(3) ?
Co1 C12 . 2.060(3) ?
Co1 C14 . 2.079(3) ?
Co1 C13 . 2.086(3) ?
Co1 Co2 . 2.4153(6) y
Co2 C1 . 1.880(3) y
Co2 C21 . 2.065(3) ?
Co2 C22 . 2.067(3) ?
Co2 C23 . 2.068(3) ?
Co2 C25 . 2.073(3) ?
Co2 C24 . 2.079(3) ?
C1 S2 . 1.743(3) ?
S2 C2 . 1.702(3) ?
S2 F3 . 3.198(2) ?
S2 O3 . 3.317(3) ?
S2 S5 . 3.7879(12) ?
S2 C60 . 4.032(4) ?
C2 S4 . 1.688(3) ?
C2 S3 . 1.728(3) ?
S3 C3 . 1.805(3) ?
C3 H3A . 0.9800 ?
C3 H3B . 0.9800 ?
C3 H3C . 0.9800 ?
C4 O4 . 1.158(4) ?
C4 O4 3_667 4.040(5) ?
O4 O4 3_667 2.941(5) ?
C11 C15 . 1.410(5) ?
C11 C12 . 1.416(5) ?
C11 H11 . 0.9500 ?
C12 C13 . 1.421(5) ?
C12 H12 . 0.9500 ?
C13 C14 . 1.401(5) ?
C13 H13 . 0.9500 ?
C14 C15 . 1.416(5) ?
C14 H14 . 0.9500 ?
C15 H15 . 0.9500 ?
C21 C22 . 1.414(4) ?
C21 C25 . 1.415(5) ?
C21 H21 . 0.9500 ?
C22 C23 . 1.410(5) ?
C22 H22 . 0.9500 ?
C23 C24 . 1.425(4) ?
C23 H23 . 0.9500 ?
C24 C25 . 1.413(5) ?
C24 H24 . 0.9500 ?
C25 H25 . 0.9500 ?
P1 C31 . 1.824(3) ?
P1 C41 . 1.827(3) ?
P1 C51 . 1.835(3) ?
C31 C36 . 1.389(4) ?
C31 C32 . 1.398(4) ?
C32 C33 . 1.384(4) ?
C32 H32 . 0.9500 ?
C33 C34 . 1.380(5) ?
C33 H33 . 0.9500 ?
C34 C35 . 1.379(5) ?
C34 H34 . 0.9500 ?
C35 C36 . 1.385(4) ?
C35 H35 . 0.9500 ?
C36 H36 . 0.9500 ?
C41 C46 . 1.388(4) ?
C41 C42 . 1.410(4) ?
C42 C43 . 1.375(4) ?
C42 H42 . 0.9500 ?
C43 C44 . 1.385(4) ?
C43 H43 . 0.9500 ?
C44 C45 . 1.387(4) ?
C44 H44 . 0.9500 ?
C45 C46 . 1.392(4) ?
C45 H45 . 0.9500 ?
C46 H46 . 0.9500 ?
C51 C56 . 1.391(4) ?
C51 C52 . 1.394(4) ?
C52 C53 . 1.382(5) ?
C52 H52 . 0.9500 ?
C53 C54 . 1.383(5) ?
C53 H53 . 0.9500 ?
C54 C55 . 1.382(5) ?
C54 H54 . 0.9500 ?
C55 C56 . 1.383(5) ?
C55 H55 . 0.9500 ?
C56 H56 . 0.9500 ?
S5 O1 . 1.440(2) ?
S5 O3 . 1.443(2) ?
S5 O2 . 1.445(2) ?
S5 C60 . 1.829(4) ?
C60 F1 . 1.334(4) ?
C60 F3 . 1.335(4) ?
C60 F2 . 1.340(4) ?

loop_
_geom_hbond_atom_site_label_D
_geom_hbond_atom_site_label_H
_geom_hbond_atom_site_label_A
_geom_hbond_site_symmetry_A
_geom_hbond_distance_DH
_geom_hbond_distance_HA
_geom_hbond_distance_DA
_geom_hbond_angle_DHA
C3 H3A O2 . 0.98 2.56 3.477(4) 156
C3 H3C F3 . 0.98 2.62 3.297(4) 127
C11 H11 O3 . 0.95 2.41 3.293(4) 154
C21 H21 O2 . 0.95 2.64 3.588(4) 174
C21 H21 O3 . 0.95 2.64 3.235(4) 121
C13 H13 O1 1_556 0.95 2.42 3.288(4) 152
C14 H14 F1 1_556 0.95 2.56 3.248(4) 129
C35 H35 O1 4_476 0.95 2.53 3.283(4) 136
C24 H24 O2 4_576 0.95 2.49 3.298(4) 143
